data_4076878
loop_
_publ_author_name
'Kabir, Shariff E.'
'Malik, K. M. Abdul'
'Mandal, Himadri S.'
'Mottalib, Md. Abdul'
'Abedin, Md. Joynal'
'Rosenberg, Edward'

_publ_section_title
;
 Reaction of Os3(CO)9(\m3-\h2-C7H3(2-CH3)NS)(\m-H) with Diazomethane. The
 First Example of a Trimetallic Cluster Containing a \m-Methylidene and a
 \s-Methyl
;
_journal_issue 13
_journal_name_full Organometallics
_journal_page_first 2593
_journal_paper_doi 10.1021/om020174k
_journal_volume 21
_journal_year 2002
_chemical_formula_sum 'C17 H9 N O8 Os3 S'
_chemical_formula_weight 957.91
_chemical_name_systematic
; 
 ? 
;
_space_group_IT_number 14
_symmetry_cell_setting monoclinic
_symmetry_space_group_name_Hall '-P 2ybc'
_symmetry_space_group_name_H-M 'P 1 21/c 1'
_atom_sites_solution_hydrogens geom
_atom_sites_solution_primary direct
_atom_sites_solution_secondary difmap
_audit_creation_method SHELXL-96
_cell_angle_alpha 90.00
_cell_angle_beta 100.6916(18)
_cell_angle_gamma 90.00
_cell_formula_units_Z 4
_cell_length_a 16.1881(4)
_cell_length_b 11.2807(4)
_cell_length_c 11.8325(4)
_cell_measurement_reflns_used 'entire data set'
_cell_measurement_temperature 293(2)
_cell_measurement_theta_max 27.46
_cell_measurement_theta_min 2.21
_cell_volume 2123.26(12)
_computing_cell_refinement 'COLLECT (Bruker Nonius, 1998)'
_computing_data_collection 'COLLECT (Bruker Nonius, 1998)'
_computing_data_reduction 'DENZO (Otwinowski & Minor, 1997)'
_computing_molecular_graphics 'ORTEP-3 for Windows (Farrugia, 1997)'
_computing_publication_material 'SHELXL-96 (Sheldrick, 1996)'
_computing_structure_refinement 'SHELXL-96 (Sheldrick, 1996)'
_computing_structure_solution 'SHELXS-86 (Sheldrick, 1990)'
_diffrn_ambient_temperature 293(2)
_diffrn_measurement_device 'Bruker Nonius Kappa CCD area detector'
_diffrn_measurement_method 'COLLECT data collection software (Bruker Nonius, 1998)''
_diffrn_radiation_monochromator graphite
_diffrn_radiation_source 'rotating anode generator'
_diffrn_radiation_type MoK\a
_diffrn_radiation_wavelength 0.71073
_diffrn_reflns_av_R_equivalents 0.1053
_diffrn_reflns_av_sigmaI/netI 0.0695
_diffrn_reflns_limit_h_max 20
_diffrn_reflns_limit_h_min -20
_diffrn_reflns_limit_k_max 14
_diffrn_reflns_limit_k_min -14
_diffrn_reflns_limit_l_max 13
_diffrn_reflns_limit_l_min -15
_diffrn_reflns_number 23716
_diffrn_reflns_theta_max 27.46
_diffrn_reflns_theta_min 2.21
_exptl_absorpt_coefficient_mu 18.050
_exptl_absorpt_correction_T_max 0.371
_exptl_absorpt_correction_T_min 0.136
_exptl_absorpt_correction_type 'SORTAV (Blessing, 1997)'
_exptl_crystal_colour yellow
_exptl_crystal_density_diffrn 2.997
_exptl_crystal_description parallepiped
_exptl_crystal_F_000 1704
_exptl_crystal_size_max 0.30
_exptl_crystal_size_mid 0.20
_exptl_crystal_size_min 0.05
_refine_diff_density_max 1.879
_refine_diff_density_min -3.554
_refine_diff_density_rms 0.374
_refine_ls_extinction_method none
_refine_ls_goodness_of_fit_all 0.994
_refine_ls_goodness_of_fit_obs 1.070
_refine_ls_hydrogen_treatment
'The three bridging hydride s were located from difference calculated positions, but not refined. Other hydrogens were included in calculated positions, riding model''
_refine_ls_matrix_type full
_refine_ls_number_parameters 272
_refine_ls_number_reflns 4842
_refine_ls_number_restraints 0
_refine_ls_restrained_S_all 0.994
_refine_ls_restrained_S_obs 1.070
_refine_ls_R_factor_all 0.0729
_refine_ls_R_factor_obs 0.0459
_refine_ls_shift/esd_max 0.001
_refine_ls_shift/esd_mean 0.000
_refine_ls_structure_factor_coef Fsqd
_refine_ls_weighting_details 'w=1/[\s^2^(Fo^2^)+(0.0563P)^2^+0.0000P] where P=(Fo^2^+2Fc^2^)/3'
_refine_ls_weighting_scheme calc
_refine_ls_wR_factor_all 0.1083
_refine_ls_wR_factor_obs 0.0980
_reflns_number_observed 3486
_reflns_number_total 4842
_reflns_observed_criterion >2sigma(I)
_cod_data_source_file om020174k.cif
_cod_data_source_block compoud_C17H9N1O8OS3S1
_cod_depositor_comments
;
The following automatic conversions were performed:

'_symmetry_cell_setting' value 'Monoclinic' changed to 'monoclinic'
according to /home/saulius/struct/CIF-dictionaries/cif_core.dic
dictionary named 'cif_core.dic' version 2.4.1 from 2010-06-29.

Automatic conversion script
Id: cif_fix_values 1715 2011-07-08 13:25:40Z adriana 

The following automatic conversions were performed:

'_refine_ls_weighting_scheme' value 'calc
w=1/[\s^2^(Fo^2^)+(0.0563P)^2^+0.0000P] where P=(Fo^2^+2Fc^2^)/3' was
changed to 'calc'. New tag '_refine_ls_weighting_details' was
created. The value of the new tag was set to
'w=1/[\s^2^(Fo^2^)+(0.0563P)^2^+0.0000P] where P=(Fo^2^+2Fc^2^)/3'.

Automatic conversion script
Id: cif_fix_values 3143 2015-03-26 13:38:13Z robertas 
;
_cod_original_sg_symbol_H-M P2(1)/c
_cod_database_code 4076878

loop_
_symmetry_equiv_pos_as_xyz
'x, y, z'
'-x, y+1/2, -z+1/2'
'-x, -y, -z'
'x, -y-1/2, z-1/2'

loop_
_atom_site_aniso_label
_atom_site_aniso_U_11
_atom_site_aniso_U_22
_atom_site_aniso_U_33
_atom_site_aniso_U_23
_atom_site_aniso_U_13
_atom_site_aniso_U_12
Os1 0.0206(2) 0.0407(3) 0.0397(3) -0.00025(17) 0.00523(16) -0.00392(16)
Os2 0.0236(2) 0.0359(2) 0.0454(3) -0.00387(19) 0.00346(16) 0.00255(16)
Os3 0.0207(2) 0.0320(2) 0.0385(2) 0.00302(16) 0.00332(16) 0.00172(15)
S1 0.0303(14) 0.0535(18) 0.0591(18) 0.0019(14) 0.0177(13) -0.0055(12)
O1 0.063(6) 0.104(8) 0.069(6) 0.014(6) 0.028(5) -0.029(6)
O2 0.041(5) 0.076(7) 0.076(6) -0.007(5) -0.010(4) 0.003(4)
O3 0.065(6) 0.058(6) 0.059(6) -0.020(5) 0.011(4) -0.002(5)
O4 0.049(6) 0.065(7) 0.143(10) 0.016(6) -0.010(6) 0.017(5)
O5 0.105(9) 0.104(9) 0.066(7) -0.031(6) 0.017(6) 0.007(7)
O6 0.045(5) 0.050(5) 0.125(9) -0.012(5) 0.040(5) -0.014(4)
O7 0.059(6) 0.074(7) 0.075(7) 0.022(5) -0.013(5) 0.004(5)
O8 0.057(5) 0.045(5) 0.063(6) -0.009(4) 0.010(4) 0.005(4)
N1 0.021(4) 0.036(5) 0.051(5) -0.002(4) 0.011(4) 0.002(4)
C1 0.028(6) 0.075(9) 0.049(7) -0.001(6) -0.002(5) -0.008(6)
C2 0.028(5) 0.053(7) 0.045(6) 0.001(5) 0.005(5) -0.021(5)
C3 0.029(6) 0.059(8) 0.052(7) -0.014(6) 0.016(5) -0.010(5)
C4 0.030(6) 0.051(8) 0.080(9) -0.006(6) 0.005(6) 0.007(5)
C5 0.051(7) 0.054(8) 0.056(8) -0.015(6) -0.001(6) 0.010(6)
C6 0.029(6) 0.044(7) 0.074(9) -0.010(6) 0.009(6) 0.013(5)
C7 0.033(6) 0.045(7) 0.063(8) 0.008(6) 0.014(6) -0.008(5)
C8 0.025(5) 0.044(7) 0.053(7) 0.005(5) 0.009(5) 0.003(5)
C9 0.019(4) 0.033(5) 0.040(6) -0.005(4) 0.001(4) -0.006(4)
C10 0.027(5) 0.042(6) 0.038(6) -0.001(5) 0.008(4) 0.005(4)
C11 0.031(5) 0.053(7) 0.050(7) 0.009(6) 0.009(5) 0.012(5)
C12 0.045(7) 0.055(8) 0.041(6) 0.012(5) 0.003(5) 0.008(5)
C13 0.056(7) 0.051(7) 0.044(7) 0.016(6) 0.016(6) 0.001(6)
C14 0.034(6) 0.041(6) 0.047(7) 0.000(5) 0.013(5) 0.003(5)
C15 0.028(5) 0.036(6) 0.036(6) -0.001(4) 0.001(4) 0.001(4)
C17 0.030(5) 0.044(6) 0.042(6) -0.005(5) 0.005(4) 0.001(5)
C18 0.027(5) 0.050(7) 0.079(9) 0.004(6) 0.005(5) 0.000(5)

loop_
_atom_site_label
_atom_site_type_symbol
_atom_site_fract_x
_atom_site_fract_y
_atom_site_fract_z
_atom_site_U_iso_or_equiv
_atom_site_thermal_displace_type
_atom_site_occupancy
_atom_site_calc_flag
_atom_site_refinement_flags
Os1 Os 0.13200(2) 0.33226(4) 0.32811(4) 0.03374(13) Uani 1 d .
Os2 Os 0.22197(2) 0.54818(4) 0.40302(4) 0.03532(13) Uani 1 d .
Os3 Os 0.31184(2) 0.33227(3) 0.37431(3) 0.03065(13) Uani 1 d .
S1 S 0.48118(16) 0.5192(3) 0.1404(3) 0.0464(7) Uani 1 d .
O1 O 0.0313(6) 0.2031(9) 0.4901(8) 0.077(3) Uani 1 d .
O2 O -0.0197(5) 0.4515(8) 0.1869(8) 0.067(3) Uani 1 d .
O3 O 0.1192(5) 0.1178(8) 0.1716(8) 0.061(2) Uani 1 d .
O4 O 0.0864(6) 0.7041(9) 0.2670(11) 0.089(3) Uani 1 d .
O5 O 0.2230(7) 0.6506(10) 0.6455(9) 0.091(3) Uani 1 d .
O6 O 0.3617(5) 0.7012(8) 0.3386(10) 0.070(3) Uani 1 d .
O7 O 0.4424(6) 0.2620(9) 0.5861(9) 0.072(3) Uani 1 d .
O8 O 0.3241(5) 0.1061(7) 0.2412(7) 0.055(2) Uani 1 d .
N1 N 0.3846(5) 0.4294(7) 0.2667(7) 0.036(2) Uani 1 d .
C1 C 0.0710(7) 0.2496(12) 0.4332(10) 0.052(3) Uani 1 d .
C2 C 0.0367(6) 0.4024(10) 0.2414(10) 0.042(3) Uani 1 d .
C3 C 0.1222(7) 0.1995(11) 0.2266(10) 0.046(3) Uani 1 d .
C4 C 0.1367(7) 0.6459(11) 0.3222(12) 0.054(3) Uani 1 d .
C5 C 0.2230(7) 0.6119(11) 0.5562(11) 0.055(3) Uani 1 d .
C6 C 0.3080(7) 0.6457(11) 0.3612(11) 0.049(3) Uani 1 d .
C7 C 0.3943(7) 0.2827(10) 0.5036(11) 0.046(3) Uani 1 d .
C8 C 0.3211(6) 0.1901(10) 0.2917(10) 0.040(3) Uani 1 d .
C9 C 0.2192(5) 0.4281(9) 0.2620(8) 0.031(2) Uani 1 d .
C10 C 0.2454(6) 0.4681(9) 0.1561(9) 0.035(2) Uani 1 d .
C11 C 0.1988(6) 0.5086(10) 0.0524(10) 0.045(3) Uani 1 d .
H11 H 0.1404 0.5062 0.0393 0.054 Uiso 1 calc R
C12 C 0.2406(7) 0.5529(10) -0.0316(10) 0.048(3) Uani 1 d .
H12 H 0.2087 0.5767 -0.1015 0.057 Uiso 1 calc R
C13 C 0.3269(7) 0.5631(10) -0.0162(10) 0.050(3) Uani 1 d .
H13 H 0.3528 0.5975 -0.0721 0.059 Uiso 1 calc R
C14 C 0.3729(6) 0.5210(10) 0.0840(10) 0.040(2) Uani 1 d .
C15 C 0.3334(6) 0.4724(9) 0.1666(9) 0.034(2) Uani 1 d .
C17 C 0.4629(6) 0.4474(9) 0.2653(9) 0.039(2) Uani 1 d .
C18 C 0.5357(6) 0.4091(11) 0.3521(11) 0.052(3) Uani 1 d .
H18A H 0.5865 0.4213 0.3229 0.079 Uiso 1 calc R
H18B H 0.5301 0.3265 0.3688 0.079 Uiso 1 calc R
H18C H 0.5378 0.4545 0.4212 0.079 Uiso 1 calc R
H1 H 0.1485 0.4522 0.4282 0.050 Uiso 1 d .
H2 H 0.2241 0.2774 0.4008 0.050 Uiso 1 d .
H3 H 0.2989 0.4592 0.4584 0.050 Uiso 1 d .

loop_
_atom_type_symbol
_atom_type_description
_atom_type_scat_dispersion_real
_atom_type_scat_dispersion_imag
_atom_type_scat_source
C C 0.0033 0.0016 'International Tables Vol C Tables 4.2.6.8 and 6.1.1.4'
H H 0.0000 0.0000 'International Tables Vol C Tables 4.2.6.8 and 6.1.1.4'
N N 0.0061 0.0033 'International Tables Vol C Tables 4.2.6.8 and 6.1.1.4'
O O 0.0106 0.0060 'International Tables Vol C Tables 4.2.6.8 and 6.1.1.4'
S S 0.1246 0.1234 'International Tables Vol C Tables 4.2.6.8 and 6.1.1.4'
Os Os -1.2165 7.6030 'International Tables Vol C Tables 4.2.6.8 and 6.1.1.4'

loop_
_geom_angle_atom_site_label_1
_geom_angle_atom_site_label_2
_geom_angle_atom_site_label_3
_geom_angle
C2 Os1 C3 91.3(5)
C2 Os1 C1 95.1(4)
C3 Os1 C1 91.9(5)
C2 Os1 C9 97.1(4)
C3 Os1 C9 99.0(4)
C1 Os1 C9 163.4(4)
C2 Os1 Os3 144.5(3)
C3 Os1 Os3 94.8(3)
C1 Os1 Os3 119.5(3)
C9 Os1 Os3 47.4(3)
C2 Os1 Os2 97.4(3)
C3 Os1 Os2 146.4(3)
C1 Os1 Os2 119.4(4)
C9 Os1 Os2 47.8(3)
Os3 Os1 Os2 60.299(13)
C2 Os1 H1 92.9(3)
C3 Os1 H1 175.8(4)
C1 Os1 H1 88.3(4)
C9 Os1 H1 79.9(3)
Os3 Os1 H1 81.462(15)
Os2 Os1 H1 32.154(10)
C2 Os1 H2 174.6(3)
C3 Os1 H2 89.7(4)
C1 Os1 H2 90.2(3)
C9 Os1 H2 77.4(3)
Os3 Os1 H2 30.052(11)
Os2 Os1 H2 78.832(16)
H1 Os1 H2 86.032(18)
C4 Os2 C6 91.9(5)
C4 Os2 C5 97.8(5)
C6 Os2 C5 98.5(5)
C4 Os2 C9 93.8(5)
C6 Os2 C9 94.2(4)
C5 Os2 C9 162.4(5)
C4 Os2 Os3 140.5(4)
C6 Os2 Os3 92.7(3)
C5 Os2 Os3 120.2(4)
C9 Os2 Os3 46.7(3)
C4 Os2 Os1 93.3(4)
C6 Os2 Os1 139.1(3)
C5 Os2 Os1 120.9(4)
C9 Os2 Os1 44.9(2)
Os3 Os2 Os1 59.322(13)
C4 Os2 H1 89.5(4)
C6 Os2 H1 173.6(3)
C5 Os2 H1 87.5(4)
C9 Os2 H1 79.4(2)
Os3 Os2 H1 82.280(17)
Os1 Os2 H1 34.546(11)
C4 Os2 H3 173.2(4)
C6 Os2 H3 85.4(3)
C5 Os2 H3 88.8(4)
C9 Os2 H3 80.1(3)
Os3 Os2 H3 33.768(11)
Os1 Os2 H3 84.764(18)
H1 Os2 H3 92.57(2)
C8 Os3 C7 93.1(5)
C8 Os3 C9 102.9(4)
C7 Os3 C9 163.9(4)
C8 Os3 N1 91.2(4)
C7 Os3 N1 103.9(4)
C9 Os3 N1 76.9(3)
C8 Os3 Os1 94.4(3)
C7 Os3 Os1 133.3(3)
C9 Os3 Os1 45.6(2)
N1 Os3 Os1 121.9(2)
C8 Os3 Os2 149.6(3)
C7 Os3 Os2 116.3(4)
C9 Os3 Os2 47.7(3)
N1 Os3 Os2 89.0(2)
Os1 Os3 Os2 60.379(13)
C8 Os3 H2 86.2(3)
C7 Os3 H2 103.8(3)
C9 Os3 H2 76.9(2)
N1 Os3 H2 152.3(2)
Os1 Os3 H2 31.315(11)
Os2 Os3 H2 79.747(16)
C8 Os3 H3 175.7(3)
C7 Os3 H3 85.7(4)
C9 Os3 H3 78.2(3)
N1 Os3 H3 93.1(2)
Os1 Os3 H3 83.430(15)
Os2 Os3 H3 30.814(10)
H2 Os3 H3 90.048(18)
C14 S1 C17 90.7(5)
C17 N1 C15 111.3(8)
C17 N1 Os3 136.6(7)
C15 N1 Os3 111.7(6)
O1 C1 Os1 176.0(10)
O2 C2 Os1 176.2(9)
O3 C3 Os1 176.2(11)
O4 C4 Os2 175.9(12)
O5 C5 Os2 179.0(12)
O6 C6 Os2 177.4(11)
O7 C7 Os3 174.0(11)
O8 C8 Os3 177.9(9)
C10 C9 Os1 145.0(7)
C10 C9 Os3 114.3(6)
Os1 C9 Os3 87.1(4)
C10 C9 Os2 120.2(7)
Os1 C9 Os2 87.3(4)
Os3 C9 Os2 85.6(4)
C11 C10 C15 116.1(9)
C11 C10 C9 131.2(9)
C15 C10 C9 112.5(9)
C10 C11 C12 119.4(10)
C10 C11 H11 120.3(6)
C12 C11 H11 120.3(6)
C13 C12 C11 123.3(10)
C13 C12 H12 118.3(6)
C11 C12 H12 118.3(6)
C14 C13 C12 117.5(10)
C14 C13 H13 121.3(6)
C12 C13 H13 121.3(6)
C13 C14 C15 120.4(10)
C13 C14 S1 132.8(9)
C15 C14 S1 106.7(8)
C14 C15 N1 117.4(9)
C14 C15 C10 123.1(9)
N1 C15 C10 119.5(9)
N1 C17 C18 127.2(10)
N1 C17 S1 113.8(8)
C18 C17 S1 118.9(8)
C17 C18 H18A 109.5(6)
C17 C18 H18B 109.5(6)
H18A C18 H18B 109.5
C17 C18 H18C 109.5(6)
H18A C18 H18C 109.5
H18B C18 H18C 109.5

loop_
_geom_bond_atom_site_label_1
_geom_bond_atom_site_label_2
_geom_bond_distance
Os1 C2 1.8627(116)
Os1 C3 1.9077(121)
Os1 C1 1.9615(123)
Os1 C9 2.0450(89)
Os1 Os3 2.8607(5)
Os1 Os2 2.8915(6)
Os1 H1 1.7853(4)
Os1 H2 1.6940(4)
Os2 C4 1.8829(120)
Os2 C6 1.9106(124)
Os2 C5 1.9466(127)
Os2 C9 2.1436(95)
Os2 Os3 2.8892(5)
Os2 H1 1.6755(4)
Os2 H3 1.6386(4)
Os3 C8 1.8987(120)
Os3 C7 1.9174(127)
Os3 C9 2.1083(96)
Os3 N1 2.1827(79)
Os3 H2 1.6322(4)
Os3 H3 1.7781(4)
S1 C14 1.7567(107)
S1 C17 1.7574(110)
O1 C1 1.1411(133)
O2 C2 1.1572(132)
O3 C3 1.1239(131)
O4 C4 1.1511(142)
O5 C5 1.1441(142)
O6 C6 1.1420(135)
O7 C7 1.1537(138)
O8 C8 1.1261(126)
N1 C17 1.2870(123)
N1 C15 1.3997(129)
C9 C10 1.4665(134)
C10 C11 1.3922(146)
C10 C15 1.4087(129)
C11 C12 1.3946(149)
C11 H11 0.9300
C12 C13 1.3800(148)
C12 H12 0.9300
C13 C14 1.3631(157)
C13 H13 0.9300
C14 C15 1.3768(141)
C17 C18 1.4778(144)
C18 H18A 0.9600
C18 H18B 0.9600
C18 H18C 0.9600

loop_
_geom_torsion_atom_site_label_1
_geom_torsion_atom_site_label_2
_geom_torsion_atom_site_label_3
_geom_torsion_atom_site_label_4
_geom_torsion
C2 Os1 Os2 C4 -0.8(5)
C3 Os1 Os2 C4 103.1(8)
C1 Os1 Os2 C4 -100.9(6)
C9 Os1 Os2 C4 92.2(5)
Os3 Os1 Os2 C4 149.8(4)
C2 Os1 Os2 C6 -97.4(6)
C3 Os1 Os2 C6 6.4(9)
C1 Os1 Os2 C6 162.4(7)
C9 Os1 Os2 C6 -4.5(6)
Os3 Os1 Os2 C6 53.2(5)
C2 Os1 Os2 C5 100.3(5)
C3 Os1 Os2 C5 -155.9(8)
C1 Os1 Os2 C5 0.2(6)
C9 Os1 Os2 C5 -166.8(5)
Os3 Os1 Os2 C5 -109.1(4)
C2 Os1 Os2 C9 -92.9(5)
C3 Os1 Os2 C9 10.9(8)
C1 Os1 Os2 C9 166.9(5)
C9 Os1 Os2 C9 0.0
Os3 Os1 Os2 C9 57.7(4)
C2 Os1 Os2 Os3 -150.6(3)
C3 Os1 Os2 Os3 -46.8(7)
C1 Os1 Os2 Os3 109.3(4)
C9 Os1 Os2 Os3 -57.7(4)
Os3 Os1 Os2 Os3 0.0
C2 Os1 Os3 C8 -105.0(7)
C3 Os1 Os3 C8 -5.9(5)
C1 Os1 Os3 C8 89.0(5)
C9 Os1 Os3 C8 -103.8(5)
Os2 Os1 Os3 C8 -162.0(3)
C2 Os1 Os3 C7 156.5(8)
C3 Os1 Os3 C7 -104.4(6)
C1 Os1 Os3 C7 -9.5(7)
C9 Os1 Os3 C7 157.7(6)
Os2 Os1 Os3 C7 99.5(5)
C2 Os1 Os3 C9 -1.2(7)
C3 Os1 Os3 C9 97.9(5)
C1 Os1 Os3 C9 -167.2(6)
C9 Os1 Os3 C9 0.0
Os2 Os1 Os3 C9 -58.2(4)
C2 Os1 Os3 N1 -10.8(7)
C3 Os1 Os3 N1 88.2(5)
C1 Os1 Os3 N1 -176.9(5)
C9 Os1 Os3 N1 -9.6(4)
Os2 Os1 Os3 N1 -67.9(3)
C2 Os1 Os3 Os2 57.0(6)
C3 Os1 Os3 Os2 156.1(4)
C1 Os1 Os3 Os2 -109.0(4)
C9 Os1 Os3 Os2 58.2(4)
Os2 Os1 Os3 Os2 0.0
C4 Os2 Os3 C8 -14.7(9)
C6 Os2 Os3 C8 -111.0(7)
C5 Os2 Os3 C8 147.5(8)
C9 Os2 Os3 C8 -17.8(7)
Os1 Os2 Os3 C8 37.4(6)
C4 Os2 Os3 C7 -178.8(7)
C6 Os2 Os3 C7 84.9(5)
C5 Os2 Os3 C7 -16.6(5)
C9 Os2 Os3 C7 178.1(5)
Os1 Os2 Os3 C7 -126.8(3)
C4 Os2 Os3 C9 3.1(6)
C6 Os2 Os3 C9 -93.2(5)
C5 Os2 Os3 C9 165.3(5)
C9 Os2 Os3 C9 0.000(1)
Os1 Os2 Os3 C9 55.1(3)
C4 Os2 Os3 N1 76.1(6)
C6 Os2 Os3 N1 -20.2(4)
C5 Os2 Os3 N1 -121.7(5)
C9 Os2 Os3 N1 73.0(4)
Os1 Os2 Os3 N1 128.1(2)
C4 Os2 Os3 Os1 -52.0(6)
C6 Os2 Os3 Os1 -148.3(4)
C5 Os2 Os3 Os1 110.2(4)
C9 Os2 Os3 Os1 -55.1(3)
Os1 Os2 Os3 Os1 0.0
C8 Os3 N1 C17 -84.9(11)
C7 Os3 N1 C17 8.6(11)
C9 Os3 N1 C17 172.1(11)
Os1 Os3 N1 C17 179.2(9)
Os2 Os3 N1 C17 125.5(10)
C8 Os3 N1 C15 86.3(7)
C7 Os3 N1 C15 179.8(7)
C9 Os3 N1 C15 -16.7(7)
Os1 Os3 N1 C15 -9.6(7)
Os2 Os3 N1 C15 -63.3(6)
C2 Os1 C1 O1 11.5(166)
C3 Os1 C1 O1 -80.0(166)
C9 Os1 C1 O1 148.8(156)
Os3 Os1 C1 O1 -176.6(164)
Os2 Os1 C1 O1 113.0(165)
C3 Os1 C2 O2 -123.0(153)
C1 Os1 C2 O2 145.0(153)
C9 Os1 C2 O2 -23.7(154)
Os3 Os1 C2 O2 -22.8(157)
Os2 Os1 C2 O2 24.5(153)
C2 Os1 C3 O3 -160.1(144)
C1 Os1 C3 O3 -65.0(144)
C9 Os1 C3 O3 102.4(144)
Os3 Os1 C3 O3 54.8(145)
Os2 Os1 C3 O3 94.3(145)
C6 Os2 C4 O4 59.8(163)
C5 Os2 C4 O4 158.7(163)
C9 Os2 C4 O4 -34.5(163)
Os3 Os2 C4 O4 -36.8(166)
Os1 Os2 C4 O4 -79.5(163)
C4 Os2 C5 O5 -17.5(700)
C6 Os2 C5 O5 75.6(700)
C9 Os2 C5 O5 -148.4(693)
Os3 Os2 C5 O5 173.9(1000)
Os1 Os2 C5 O5 -116.0(699)
C4 Os2 C6 O6 178.5(1000)
C5 Os2 C6 O6 80.3(241)
C9 Os2 C6 O6 -87.5(242)
Os3 Os2 C6 O6 -40.8(242)
Os1 Os2 C6 O6 -84.4(243)
C8 Os3 C7 O7 -176.4(93)
C9 Os3 C7 O7 0.7(102)
N1 Os3 C7 O7 91.5(93)
Os1 Os3 C7 O7 -77.4(93)
Os2 Os3 C7 O7 -4.4(94)
C7 Os3 C8 O8 148.6(273)
C9 Os3 C8 O8 -30.6(273)
N1 Os3 C8 O8 -107.4(273)
Os1 Os3 C8 O8 14.8(273)
Os2 Os3 C8 O8 -17.2(277)
C2 Os1 C9 C10 -50.5(13)
C3 Os1 C9 C10 42.0(13)
C1 Os1 C9 C10 172.5(15)
Os3 Os1 C9 C10 130.2(14)
Os2 Os1 C9 C10 -144.0(14)
C2 Os1 C9 Os3 179.3(4)
C3 Os1 C9 Os3 -88.2(5)
C1 Os1 C9 Os3 42.2(17)
Os3 Os1 C9 Os3 0.0
Os2 Os1 C9 Os3 85.7(3)
C2 Os1 C9 Os2 93.6(4)
C3 Os1 C9 Os2 -173.9(4)
C1 Os1 C9 Os2 -43.5(17)
Os3 Os1 C9 Os2 -85.7(3)
Os2 Os1 C9 Os2 0.0
C8 Os3 C9 C10 -67.9(8)
C7 Os3 C9 C10 115.1(14)
N1 Os3 C9 C10 20.3(7)
Os1 Os3 C9 C10 -151.3(9)
Os2 Os3 C9 C10 121.2(8)
C8 Os3 C9 Os1 83.4(4)
C7 Os3 C9 Os1 -93.6(14)
N1 Os3 C9 Os1 171.6(4)
Os1 Os3 C9 Os1 0.0
Os2 Os3 C9 Os1 -87.5(3)
C8 Os3 C9 Os2 170.9(4)
C7 Os3 C9 Os2 -6.2(15)
N1 Os3 C9 Os2 -100.9(3)
Os1 Os3 C9 Os2 87.5(3)
Os2 Os3 C9 Os2 0.000(2)
C4 Os2 C9 C10 66.3(8)
C6 Os2 C9 C10 -25.9(8)
C5 Os2 C9 C10 -162.3(12)
Os3 Os2 C9 C10 -115.7(8)
Os1 Os2 C9 C10 157.1(9)
C4 Os2 C9 Os1 -90.8(5)
C6 Os2 C9 Os1 177.0(4)
C5 Os2 C9 Os1 40.6(14)
Os3 Os2 C9 Os1 87.3(4)
Os1 Os2 C9 Os1 0.0
C4 Os2 C9 Os3 -178.0(4)
C6 Os2 C9 Os3 89.8(4)
C5 Os2 C9 Os3 -46.6(14)
Os3 Os2 C9 Os3 0.000(1)
Os1 Os2 C9 Os3 -87.3(4)
Os1 C9 C10 C11 40.5(20)
Os3 C9 C10 C11 163.6(10)
Os2 C9 C10 C11 -96.8(13)
Os1 C9 C10 C15 -144.1(10)
Os3 C9 C10 C15 -20.9(11)
Os2 C9 C10 C15 78.6(10)
C15 C10 C11 C12 -1.7(16)
C9 C10 C11 C12 173.6(11)
C10 C11 C12 C13 -2.5(19)
C11 C12 C13 C14 4.0(18)
C12 C13 C14 C15 -1.2(18)
C12 C13 C14 S1 -177.9(9)
C17 S1 C14 C13 179.7(12)
C17 S1 C14 C15 2.7(8)
C13 C14 C15 N1 179.2(10)
S1 C14 C15 N1 -3.3(12)
C13 C14 C15 C10 -3.1(17)
S1 C14 C15 C10 174.4(8)
C17 N1 C15 C14 2.2(13)
Os3 N1 C15 C14 -171.3(8)
C17 N1 C15 C10 -175.6(9)
Os3 N1 C15 C10 10.9(11)
C11 C10 C15 C14 4.5(15)
C9 C10 C15 C14 -171.7(10)
C11 C10 C15 N1 -177.8(10)
C9 C10 C15 N1 6.0(13)
C15 N1 C17 C18 -176.4(10)
Os3 N1 C17 C18 -5.2(18)
C15 N1 C17 S1 0.1(11)
Os3 N1 C17 S1 171.3(6)
C14 S1 C17 N1 -1.7(9)
C14 S1 C17 C18 175.2(9)
